data_7710685
loop_
_publ_author_name
'Khursheed, Salman'
'Siddique, Hifzur R.'
'Tabassum, Sartaj'
'Arjmand, Farukh'

_publ_section_title
;
 Water Soluble Transition metal [Ni(II), Cu(II) and Zn(II)] Complexes of
 N--Phthaloylglycinate bis(diaminocyclohexane). DNA Binding, pBR322
 Cleavage and Cytotoxicity
;
_journal_name_full 'Dalton Transactions'
_journal_paper_doi 10.1039/D2DT01312F
_journal_year 2022
_chemical_formula_moiety 'C6 H13 Cu0.5 N2, C10 H6 N O4'
_chemical_formula_sum 'C16 H19 Cu0.5 N3 O4'
_chemical_formula_weight 349.11
_space_group_crystal_system monoclinic
_space_group_IT_number 14
_space_group_name_Hall '-P 2ybc'
_space_group_name_H-M_alt 'P 1 21/c 1'
_atom_sites_solution_hydrogens mixed
_atom_sites_solution_primary dual
_audit_creation_date 2021-12-04
_audit_creation_method
;
Olex2 1.3
(compiled 2020.11.12 svn.r5f609507 for OlexSys, GUI svn.r6408)
;
_audit_update_record
;
2021-12-07 deposited with the CCDC.	2022-07-05 downloaded from the CCDC.
;
_cell_angle_alpha 90
_cell_angle_beta 100.819(2)
_cell_angle_gamma 90
_cell_formula_units_Z 4
_cell_length_a 14.5779(2)
_cell_length_b 14.4730(2)
_cell_length_c 8.74790(10)
_cell_measurement_reflns_used 24846
_cell_measurement_temperature 293(2)
_cell_measurement_theta_max 26.5090
_cell_measurement_theta_min 1.9890
_cell_volume 1812.88(4)
_computing_cell_refinement 'CrysAlisPro 1.171.40.82a (Rigaku OD, 2020)'
_computing_data_collection 'CrysAlisPro 1.171.40.82a (Rigaku OD, 2020)'
_computing_data_reduction 'CrysAlisPro 1.171.40.82a (Rigaku OD, 2020)'
_computing_molecular_graphics 'Olex2 1.3 (Dolomanov et al., 2009)'
_computing_publication_material 'Olex2 1.3 (Dolomanov et al., 2009)'
_computing_structure_refinement 'SHELXL 2018/3 (Sheldrick, 2015)'
_computing_structure_solution 'SHELXT 2018/2 (Sheldrick, 2018)'
_diffrn_ambient_temperature 293(2)
_diffrn_detector_area_resol_mean 10.0000
_diffrn_measured_fraction_theta_full 0.998
_diffrn_measured_fraction_theta_max 0.966
_diffrn_measurement_device_type 'XtaLAB Synergy, Dualflex, HyPix3000'
_diffrn_measurement_method '\w scans'
_diffrn_radiation_type MoK\a
_diffrn_radiation_wavelength 0.71073
_diffrn_reflns_av_R_equivalents 0.0364
_diffrn_reflns_av_unetI/netI 0.0206
_diffrn_reflns_Laue_measured_fraction_full 0.998
_diffrn_reflns_Laue_measured_fraction_max 0.966
_diffrn_reflns_limit_h_max 18
_diffrn_reflns_limit_h_min -18
_diffrn_reflns_limit_k_max 18
_diffrn_reflns_limit_k_min -18
_diffrn_reflns_limit_l_max 11
_diffrn_reflns_limit_l_min -11
_diffrn_reflns_number 52185
_diffrn_reflns_point_group_measured_fraction_full 0.998
_diffrn_reflns_point_group_measured_fraction_max 0.966
_diffrn_reflns_theta_full 25.242
_diffrn_reflns_theta_max 27.398
_diffrn_reflns_theta_min 2.001
_diffrn_source 'micro-focus sealed X-ray tube'
_exptl_absorpt_coefficient_mu 0.656
_exptl_absorpt_correction_T_max 1.00000
_exptl_absorpt_correction_T_min 0.81657
_exptl_absorpt_correction_type multi-scan
_exptl_absorpt_process_details
;
CrysAlisPro 1.171.40.82a (Rigaku Oxford Diffraction, 2020)
Empirical absorption correction using spherical harmonics,
implemented in SCALE3 ABSPACK scaling algorithm.
;
_exptl_crystal_colour blue
_exptl_crystal_density_diffrn 1.279
_exptl_crystal_description metallic
_exptl_crystal_F_000 730
_refine_diff_density_max 0.397
_refine_diff_density_min -0.291
_refine_diff_density_rms 0.050
_refine_ls_extinction_method none
_refine_ls_goodness_of_fit_ref 1.109
_refine_ls_hydrogen_treatment mixed
_refine_ls_matrix_type full
_refine_ls_number_parameters 255
_refine_ls_number_reflns 3988
_refine_ls_number_restraints 18
_refine_ls_restrained_S_all 1.133
_refine_ls_R_factor_all 0.0564
_refine_ls_R_factor_gt 0.0435
_refine_ls_shift/su_max 0.001
_refine_ls_shift/su_mean 0.000
_refine_ls_structure_factor_coef Fsqd
_refine_ls_weighting_details 'w=1/[\s^2^(Fo^2^)+(0.0729P)^2^+0.3334P] where P=(Fo^2^+2Fc^2^)/3'
_refine_ls_weighting_scheme calc
_refine_ls_wR_factor_gt 0.1262
_refine_ls_wR_factor_ref 0.1328
_reflns_Friedel_coverage 0.000
_reflns_number_gt 3122
_reflns_number_total 3988
_reflns_threshold_expression 'I > 2\s(I)'
_cod_data_source_file d2dt01312f2.cif
_cod_data_source_block ov_pthcudch
_cod_original_formula_sum 'C16 H19 Cu0.50 N3 O4'
_cod_database_code 7710685
_shelx_shelxl_version_number 2018/3
_shelx_space_group_comment
;
The symmetry employed for this shelxl refinement is uniquely defined
by the following loop, which should always be used as a source of
symmetry information in preference to the above space-group names.
They are only intended as comments.
;
_olex2_refinement_description
;
1. Fixed Uiso
 At 1.2 times of:
  All C(H) groups, All C(H,H) groups, All N(H,H,H,H) groups
2. Restrained distances
 N008-C4 \\sim N008-C4A
 with sigma of 0.02
 N00A-C3 \\sim N00A-C3A
 with sigma of 0.02
 C3-C4 \\sim C3A-C4A
 with sigma of 0.02
 C3-C2 \\sim C3A-C2A
 with sigma of 0.02
 C4-C1 \\sim C4A-C1A
 with sigma of 0.02
 C4-C7 \\sim C4A-C7A
 with sigma of 0.04
 C2-C7 \\sim C2A-C7A
 with sigma of 0.04
 C2-C6 \\sim C2A-C6A
 with sigma of 0.02
 C1-C6 \\sim C1A-C6A
 with sigma of 0.04
 C1-C7 \\sim C1A-C7A
 with sigma of 0.02
 C4-C2 \\sim C4A-C2A
 with sigma of 0.04
 C6-C7 \\sim C6A-C7A
 with sigma of 0.02
 N008-C3 \\sim N008-C3A
 with sigma of 0.04
 N008-C1 \\sim N008-C1A
 with sigma of 0.04
 N00A-C4 \\sim N00A-C4A
 with sigma of 0.04
 N00A-C2 \\sim N00A-C2A
 with sigma of 0.04
 C3-C1 \\sim C3A-C1A
 with sigma of 0.04
 C3-C6 \\sim C3A-C6A
 with sigma of 0.04
3. Uiso/Uaniso restraints and constraints
Uanis(C7) = Uanis(C7A)
Uanis(C6) = Uanis(C6A)
Uanis(C2A) = Uanis(C2)
4. Others
 Sof(H00C)=Sof(H00D)=Sof(C4A)=Sof(H4A)=Sof(C3A)=Sof(H3A)=Sof(C1A)=Sof(H1AA)=
 Sof(H1AB)=Sof(C7A)=Sof(H7AA)=Sof(H7AB)=Sof(C6A)=Sof(H6AA)=Sof(H6AB)=Sof(C2A)=
 Sof(H2AA)=Sof(H2AB)=1-FVAR(1)
 Sof(H00A)=Sof(H00B)=Sof(C3)=Sof(H3)=Sof(C4)=Sof(H4)=Sof(C2)=Sof(H2A)=Sof(H2B)=
 Sof(C1)=Sof(H1A)=Sof(H1B)=Sof(C6)=Sof(H6A)=Sof(H6B)=Sof(C7)=Sof(H7A)=Sof(H7B)=
 FVAR(1)
5.a Ternary CH refined with riding coordinates:
 C3(H3), C4(H4), C4A(H4A), C3A(H3A)
5.b Secondary CH2 refined with riding coordinates:
 N00A(H00A,H00B), N00A(H00C,H00D), C00E(H00E,H00F), C2(H2A,H2B), C1(H1A,H1B),
 C6(H6A,H6B), C7(H7A,H7B), C1A(H1AA,H1AB), C7A(H7AA,H7AB), C6A(H6AA,H6AB),
 C2A(H2AA,H2AB)
5.c Aromatic/amide H refined with riding coordinates:
 C00H(H00H), C00I(H00I), C00J(H00J), C00K(H00K)
;
_smtbx_masks_void_probe_radius 1.2
_smtbx_masks_void_truncation_radius 1.2
_olex2_submission_special_instructions 'No special instructions were received'

loop_
_space_group_symop_operation_xyz
'x, y, z'
'-x, y+1/2, -z+1/2'
'-x, -y, -z'
'x, -y-1/2, z-1/2'

loop_
_atom_site_label
_atom_site_type_symbol
_atom_site_fract_x
_atom_site_fract_y
_atom_site_fract_z
_atom_site_U_iso_or_equiv
_atom_site_adp_type
_atom_site_occupancy
_atom_site_site_symmetry_order
_atom_site_calc_flag
_atom_site_refinement_flags_posn
_atom_site_refinement_flags_adp
_atom_site_refinement_flags_occupancy
_atom_site_disorder_assembly
_atom_site_disorder_group
Cu01 Cu 0.500000 0.500000 0.500000 0.04337(14) Uani 1 2 d S . P A .
O002 O 0.64657(12) 0.37668(11) 0.1878(2) 0.0651(5) Uani 1 1 d . . . . .
O003 O 0.78156(12) 0.41467(13) 0.51155(19) 0.0622(4) Uani 1 1 d . . . . .
N004 N 0.83339(12) 0.36572(13) 0.2932(2) 0.0490(4) Uani 1 1 d . . . . .
O007 O 0.90847(14) 0.35788(13) 0.0841(2) 0.0728(5) Uani 1 1 d . . . . .
N008 N 0.51424(17) 0.62620(14) 0.5984(3) 0.0553(5) Uani 1 1 d D . . . .
O009 O 0.62372(14) 0.22897(13) 0.2284(3) 0.0770(6) Uani 1 1 d . . . . .
N00A N 0.61673(13) 0.47012(15) 0.6527(2) 0.0535(5) Uani 1 1 d D . . . .
H00A H 0.607690 0.419293 0.705204 0.064 Uiso 0.540(3) 1 calc R U P A 1
H00B H 0.662976 0.459080 0.601701 0.064 Uiso 0.540(3) 1 calc R U P A 1
H00C H 0.612979 0.413752 0.691734 0.064 Uiso 0.460(3) 1 calc R U P A 2
H00D H 0.666119 0.472228 0.606491 0.064 Uiso 0.460(3) 1 calc R U P A 2
C00B C 0.89059(16) 0.39854(17) 0.1949(3) 0.0524(5) Uani 1 1 d . . . . .
C00C C 0.82526(15) 0.42844(16) 0.4101(3) 0.0473(5) Uani 1 1 d . . . . .
C00D C 0.67408(16) 0.29791(15) 0.2264(3) 0.0489(5) Uani 1 1 d . . . . .
C00E C 0.77904(16) 0.28108(16) 0.2707(3) 0.0514(5) Uani 1 1 d . . . . .
H00E H 0.791747 0.245156 0.365907 0.062 Uiso 1 1 calc R U . . .
H00F H 0.798958 0.244906 0.189436 0.062 Uiso 1 1 calc R U . . .
C00F C 0.92260(17) 0.49154(16) 0.2561(3) 0.0512(6) Uani 1 1 d . . . . .
C00G C 0.88197(16) 0.51022(15) 0.3832(3) 0.0488(5) Uani 1 1 d . . . . .
C00H C 0.9971(2) 0.6369(2) 0.2872(4) 0.0725(8) Uani 1 1 d . . . . .
H00H H 1.036481 0.680663 0.255730 0.087 Uiso 1 1 calc R U . . .
C00I C 0.98193(18) 0.5541(2) 0.2063(3) 0.0664(7) Uani 1 1 d . . . . .
H00I H 1.010566 0.541388 0.122226 0.080 Uiso 1 1 calc R U . . .
C00J C 0.95592(19) 0.65607(19) 0.4116(4) 0.0716(8) Uani 1 1 d . . . . .
H00J H 0.967174 0.712424 0.462822 0.086 Uiso 1 1 calc R U . . .
C00K C 0.89735(18) 0.59187(18) 0.4621(3) 0.0630(6) Uani 1 1 d . . . . .
H00K H 0.869411 0.604113 0.547207 0.076 Uiso 1 1 calc R U . . .
C3 C 0.6420(8) 0.5436(5) 0.7578(16) 0.176(8) Uani 0.540(3) 1 d D . P A 1
H3 H 0.610457 0.521422 0.840382 0.212 Uiso 0.540(3) 1 calc R U P A 1
C4 C 0.5948(5) 0.6336(5) 0.7322(8) 0.069(2) Uani 0.540(3) 1 d D . P A 1
H4 H 0.556972 0.624990 0.812642 0.083 Uiso 0.540(3) 1 calc R U P A 1
C2 C 0.7419(5) 0.5335(5) 0.8459(8) 0.0728(15) Uani 0.540(3) 1 d D . P A 1
H2A H 0.785675 0.537257 0.775220 0.087 Uiso 0.540(3) 1 calc R U P A 1
H2B H 0.750342 0.474804 0.900215 0.087 Uiso 0.540(3) 1 calc R U P A 1
C1 C 0.6360(3) 0.7087(3) 0.7933(6) 0.0601(13) Uani 0.540(3) 1 d D . P A 1
H1A H 0.595413 0.736594 0.856456 0.072 Uiso 0.540(3) 1 calc R U P A 1
H1B H 0.638923 0.751134 0.708564 0.072 Uiso 0.540(3) 1 calc R U P A 1
C6 C 0.7561(5) 0.6149(5) 0.9625(8) 0.0967(15) Uani 0.540(3) 1 d D . P A 1
H6A H 0.717969 0.604410 1.040540 0.116 Uiso 0.540(3) 1 calc R U P A 1
H6B H 0.820912 0.615665 1.015285 0.116 Uiso 0.540(3) 1 calc R U P A 1
C7 C 0.7332(4) 0.7036(4) 0.8926(9) 0.0962(17) Uani 0.540(3) 1 d D . P A 1
H7A H 0.778506 0.718961 0.828410 0.115 Uiso 0.540(3) 1 calc R U P A 1
H7B H 0.738202 0.749691 0.974276 0.115 Uiso 0.540(3) 1 calc R U P A 1
C4A C 0.6157(4) 0.6278(4) 0.6759(8) 0.0487(15) Uani 0.460(3) 1 d D . P A 2
H4A H 0.600518 0.664998 0.761401 0.058 Uiso 0.460(3) 1 calc R U P A 2
C3A C 0.6255(5) 0.5411(5) 0.7793(8) 0.056(2) Uani 0.460(3) 1 d D . P A 2
H3A H 0.571010 0.536762 0.829655 0.067 Uiso 0.460(3) 1 calc R U P A 2
C1A C 0.6699(4) 0.6814(4) 0.6557(8) 0.0765(19) Uani 0.460(3) 1 d D . P A 2
H1AA H 0.639841 0.741478 0.645319 0.092 Uiso 0.460(3) 1 calc R U P A 2
H1AB H 0.688030 0.667570 0.556952 0.092 Uiso 0.460(3) 1 calc R U P A 2
C7A C 0.7594(5) 0.6893(5) 0.7799(10) 0.0962(17) Uani 0.460(3) 1 d D . P A 2
H7AA H 0.808956 0.714754 0.732660 0.115 Uiso 0.460(3) 1 calc R U P A 2
H7AB H 0.748469 0.731661 0.860535 0.115 Uiso 0.460(3) 1 calc R U P A 2
C6A C 0.7893(5) 0.6004(6) 0.8503(10) 0.0967(15) Uani 0.460(3) 1 d D . P A 2
H6AA H 0.839773 0.611192 0.937765 0.116 Uiso 0.460(3) 1 calc R U P A 2
H6AB H 0.814330 0.563913 0.774616 0.116 Uiso 0.460(3) 1 calc R U P A 2
C2A C 0.7152(6) 0.5440(7) 0.9066(9) 0.0728(15) Uani 0.460(3) 1 d D . P A 2
H2AA H 0.701063 0.571223 1.000916 0.087 Uiso 0.460(3) 1 calc R U P A 2
H2AB H 0.737841 0.481686 0.930560 0.087 Uiso 0.460(3) 1 calc R U P A 2
H008 H 0.480(2) 0.641(2) 0.633(4) 0.073(11) Uiso 1 1 d . . . . .

loop_
_atom_site_aniso_label
_atom_site_aniso_U_11
_atom_site_aniso_U_22
_atom_site_aniso_U_33
_atom_site_aniso_U_23
_atom_site_aniso_U_13
_atom_site_aniso_U_12
Cu01 0.0403(2) 0.0359(2) 0.0538(2) 0.00340(15) 0.00867(16) 0.00734(14)
O002 0.0545(10) 0.0435(9) 0.0896(12) -0.0078(9) -0.0063(9) 0.0071(7)
O003 0.0549(10) 0.0788(12) 0.0573(9) -0.0001(8) 0.0221(8) -0.0011(9)
N004 0.0422(10) 0.0550(11) 0.0514(10) 0.0000(8) 0.0135(8) -0.0022(8)
O007 0.0797(13) 0.0813(13) 0.0652(11) -0.0096(10) 0.0339(10) -0.0030(10)
N008 0.0510(12) 0.0415(11) 0.0726(15) -0.0021(10) 0.0099(11) 0.0033(9)
O009 0.0642(12) 0.0563(11) 0.1172(16) -0.0012(11) 0.0342(11) -0.0136(9)
N00A 0.0423(10) 0.0513(10) 0.0678(12) 0.0165(10) 0.0125(9) 0.0058(9)
C00B 0.0460(12) 0.0617(14) 0.0510(12) 0.0059(11) 0.0132(10) 0.0020(11)
C00C 0.0373(11) 0.0576(13) 0.0474(11) 0.0032(10) 0.0084(9) 0.0043(10)
C00D 0.0492(12) 0.0406(12) 0.0594(13) -0.0052(10) 0.0165(10) -0.0013(10)
C00E 0.0502(13) 0.0437(12) 0.0615(14) 0.0029(10) 0.0139(10) 0.0033(10)
C00F 0.0388(12) 0.0621(15) 0.0518(13) 0.0077(10) 0.0060(10) -0.0018(10)
C00G 0.0382(11) 0.0538(13) 0.0529(13) 0.0050(10) 0.0049(9) 0.0049(9)
C00H 0.0554(15) 0.0702(18) 0.086(2) 0.0213(15) -0.0020(14) -0.0151(13)
C00I 0.0537(15) 0.082(2) 0.0638(15) 0.0175(14) 0.0112(12) -0.0107(13)
C00J 0.0588(16) 0.0559(15) 0.091(2) 0.0022(14) -0.0084(15) -0.0033(12)
C00K 0.0524(14) 0.0607(15) 0.0732(16) -0.0045(13) 0.0045(12) 0.0025(12)
C3 0.173(11) 0.047(5) 0.238(14) -0.044(6) -0.146(10) 0.038(5)
C4 0.069(4) 0.081(4) 0.063(4) -0.029(3) 0.025(3) -0.008(3)
C2 0.069(4) 0.081(3) 0.060(4) -0.001(3) -0.007(2) 0.001(3)
C1 0.056(3) 0.039(2) 0.081(3) -0.021(2) 0.004(2) -0.0049(19)
C6 0.074(3) 0.122(4) 0.085(3) -0.008(3) -0.008(2) -0.003(3)
C7 0.077(3) 0.077(3) 0.124(5) -0.038(3) -0.009(3) -0.017(2)
C4A 0.048(3) 0.044(3) 0.052(4) -0.004(3) 0.004(3) -0.002(3)
C3A 0.051(4) 0.065(6) 0.050(4) 0.021(3) 0.002(3) -0.025(4)
C1A 0.067(4) 0.063(4) 0.102(5) 0.012(4) 0.023(4) -0.007(3)
C7A 0.077(3) 0.077(3) 0.124(5) -0.038(3) -0.009(3) -0.017(2)
C6A 0.074(3) 0.122(4) 0.085(3) -0.008(3) -0.008(2) -0.003(3)
C2A 0.069(4) 0.081(3) 0.060(4) -0.001(3) -0.007(2) 0.001(3)

loop_
_atom_type_symbol
_atom_type_description
_atom_type_scat_dispersion_real
_atom_type_scat_dispersion_imag
_atom_type_scat_source
C C 0.0033 0.0016 'International Tables Vol C Tables 4.2.6.8 and 6.1.1.4'
H H 0.0000 0.0000 'International Tables Vol C Tables 4.2.6.8 and 6.1.1.4'
Cu Cu 0.3201 1.2651 'International Tables Vol C Tables 4.2.6.8 and 6.1.1.4'
N N 0.0061 0.0033 'International Tables Vol C Tables 4.2.6.8 and 6.1.1.4'
O O 0.0106 0.0060 'International Tables Vol C Tables 4.2.6.8 and 6.1.1.4'

loop_
_geom_angle_atom_site_label_1
_geom_angle_atom_site_label_2
_geom_angle_atom_site_label_3
_geom_angle
_geom_angle_site_symmetry_1
_geom_angle_site_symmetry_3
_geom_angle_publ_flag
N008 Cu01 N008 180.0 3_666 . ?
N00A Cu01 N008 84.50(9) 3_666 3_666 ?
N00A Cu01 N008 95.50(9) 3_666 . ?
N00A Cu01 N008 95.50(9) . 3_666 ?
N00A Cu01 N008 84.50(9) . . ?
N00A Cu01 N00A 180.0 3_666 . ?
C00B N004 C00E 125.44(19) . . ?
C00C N004 C00B 112.10(19) . . ?
C00C N004 C00E 122.12(18) . . ?
Cu01 N008 H008 117(3) . . ?
C4 N008 Cu01 113.7(3) . . ?
C4 N008 H008 100(3) . . ?
C4A N008 Cu01 102.7(3) . . ?
C4A N008 H008 124(3) . . ?
Cu01 N00A H00A 109.5 . . ?
Cu01 N00A H00B 109.5 . . ?
Cu01 N00A H00C 110.4 . . ?
Cu01 N00A H00D 110.4 . . ?
H00A N00A H00B 108.0 . . ?
H00C N00A H00D 108.6 . . ?
C3 N00A Cu01 110.9(3) . . ?
C3 N00A H00A 109.5 . . ?
C3 N00A H00B 109.5 . . ?
C3A N00A Cu01 106.8(3) . . ?
C3A N00A H00C 110.4 . . ?
C3A N00A H00D 110.4 . . ?
N004 C00B C00F 105.65(19) . . ?
O007 C00B N004 125.3(2) . . ?
O007 C00B C00F 129.1(2) . . ?
O003 C00C N004 124.4(2) . . ?
O003 C00C C00G 129.5(2) . . ?
N004 C00C C00G 106.08(18) . . ?
O002 C00D O009 125.7(2) . . ?
O002 C00D C00E 118.4(2) . . ?
O009 C00D C00E 115.8(2) . . ?
N004 C00E C00D 113.29(18) . . ?
N004 C00E H00E 108.9 . . ?
N004 C00E H00F 108.9 . . ?
C00D C00E H00E 108.9 . . ?
C00D C00E H00F 108.9 . . ?
H00E C00E H00F 107.7 . . ?
C00G C00F C00B 108.3(2) . . ?
C00I C00F C00B 130.7(2) . . ?
C00I C00F C00G 121.0(2) . . ?
C00F C00G C00C 107.9(2) . . ?
C00K C00G C00C 130.7(2) . . ?
C00K C00G C00F 121.5(2) . . ?
C00I C00H H00H 119.0 . . ?
C00J C00H H00H 119.0 . . ?
C00J C00H C00I 121.9(3) . . ?
C00F C00I C00H 117.1(3) . . ?
C00F C00I H00I 121.4 . . ?
C00H C00I H00I 121.4 . . ?
C00H C00J H00J 119.8 . . ?
C00H C00J C00K 120.4(3) . . ?
C00K C00J H00J 119.8 . . ?
C00G C00K C00J 118.1(3) . . ?
C00G C00K H00K 121.0 . . ?
C00J C00K H00K 121.0 . . ?
N00A C3 H3 97.6 . . ?
N00A C3 C4 120.7(6) . . ?
N00A C3 C2 111.4(7) . . ?
C4 C3 H3 97.6 . . ?
C4 C3 C2 122.6(7) . . ?
C2 C3 H3 97.6 . . ?
N008 C4 H4 95.1 . . ?
C3 C4 N008 109.4(5) . . ?
C3 C4 H4 95.1 . . ?
C1 C4 N008 127.7(6) . . ?
C1 C4 C3 120.5(6) . . ?
C1 C4 H4 95.1 . . ?
C3 C2 H2A 110.8 . . ?
C3 C2 H2B 110.8 . . ?
C3 C2 C6 105.0(6) . . ?
H2A C2 H2B 108.8 . . ?
C6 C2 H2A 110.8 . . ?
C6 C2 H2B 110.8 . . ?
C4 C1 H1A 107.3 . . ?
C4 C1 H1B 107.3 . . ?
C4 C1 C7 120.1(5) . . ?
H1A C1 H1B 106.9 . . ?
C7 C1 H1A 107.3 . . ?
C7 C1 H1B 107.3 . . ?
C2 C6 H6A 108.7 . . ?
C2 C6 H6B 108.7 . . ?
H6A C6 H6B 107.6 . . ?
C7 C6 C2 114.1(6) . . ?
C7 C6 H6A 108.7 . . ?
C7 C6 H6B 108.7 . . ?
C1 C7 H7A 108.8 . . ?
C1 C7 H7B 108.8 . . ?
C6 C7 C1 113.9(5) . . ?
C6 C7 H7A 108.8 . . ?
C6 C7 H7B 108.8 . . ?
H7A C7 H7B 107.7 . . ?
N008 C4A H4A 90.5 . . ?
N008 C4A C3A 103.1(5) . . ?
C3A C4A H4A 90.5 . . ?
C1A C4A N008 126.1(6) . . ?
C1A C4A H4A 90.5 . . ?
C1A C4A C3A 130.8(6) . . ?
N00A C3A C4A 98.0(5) . . ?
N00A C3A H3A 108.9 . . ?
N00A C3A C2A 119.5(7) . . ?
C4A C3A H3A 108.9 . . ?
C4A C3A C2A 111.9(6) . . ?
C2A C3A H3A 108.9 . . ?
C4A C1A H1AA 108.0 . . ?
C4A C1A H1AB 108.0 . . ?
C4A C1A C7A 117.3(7) . . ?
H1AA C1A H1AB 107.2 . . ?
C7A C1A H1AA 108.0 . . ?
C7A C1A H1AB 108.0 . . ?
C1A C7A H7AA 109.1 . . ?
C1A C7A H7AB 109.1 . . ?
H7AA C7A H7AB 107.9 . . ?
C6A C7A C1A 112.3(6) . . ?
C6A C7A H7AA 109.1 . . ?
C6A C7A H7AB 109.1 . . ?
C7A C6A H6AA 108.3 . . ?
C7A C6A H6AB 108.3 . . ?
C7A C6A C2A 116.1(7) . . ?
H6AA C6A H6AB 107.4 . . ?
C2A C6A H6AA 108.3 . . ?
C2A C6A H6AB 108.3 . . ?
C3A C2A H2AA 109.7 . . ?
C3A C2A H2AB 109.7 . . ?
C6A C2A C3A 109.8(6) . . ?
C6A C2A H2AA 109.7 . . ?
C6A C2A H2AB 109.7 . . ?
H2AA C2A H2AB 108.2 . . ?

loop_
_geom_bond_atom_site_label_1
_geom_bond_atom_site_label_2
_geom_bond_distance
_geom_bond_site_symmetry_2
_geom_bond_publ_flag
Cu01 N008 2.013(2) 3_666 ?
Cu01 N008 2.013(2) . ?
Cu01 N00A 2.0034(19) 3_666 ?
Cu01 N00A 2.0034(19) . ?
O002 C00D 1.234(3) . ?
O003 C00C 1.202(3) . ?
N004 C00B 1.390(3) . ?
N004 C00C 1.389(3) . ?
N004 C00E 1.452(3) . ?
O007 C00B 1.203(3) . ?
N008 C4 1.498(7) . ?
N008 C4A 1.508(6) . ?
N008 H008 0.67(3) . ?
O009 C00D 1.241(3) . ?
N00A H00A 0.8900 . ?
N00A H00B 0.8900 . ?
N00A H00C 0.8900 . ?
N00A H00D 0.8900 . ?
N00A C3 1.409(8) . ?
N00A C3A 1.499(8) . ?
C00B C00F 1.491(3) . ?
C00C C00G 1.487(3) . ?
C00D C00E 1.526(3) . ?
C00E H00E 0.9700 . ?
C00E H00F 0.9700 . ?
C00F C00G 1.381(4) . ?
C00F C00I 1.378(3) . ?
C00G C00K 1.366(3) . ?
C00H H00H 0.9300 . ?
C00H C00I 1.388(4) . ?
C00H C00J 1.367(4) . ?
C00I H00I 0.9300 . ?
C00J H00J 0.9300 . ?
C00J C00K 1.389(4) . ?
C00K H00K 0.9300 . ?
C3 H3 0.9800 . ?
C3 C4 1.470(9) . ?
C3 C2 1.521(9) . ?
C4 H4 0.9800 . ?
C4 C1 1.307(7) . ?
C2 H2A 0.9700 . ?
C2 H2B 0.9700 . ?
C2 C6 1.547(8) . ?
C1 H1A 0.9700 . ?
C1 H1B 0.9700 . ?
C1 C7 1.518(7) . ?
C6 H6A 0.9700 . ?
C6 H6B 0.9700 . ?
C6 C7 1.435(9) . ?
C7 H7A 0.9700 . ?
C7 H7B 0.9700 . ?
C4A H4A 0.9800 . ?
C4A C3A 1.538(8) . ?
C4A C1A 1.144(7) . ?
C3A H3A 0.9800 . ?
C3A C2A 1.551(9) . ?
C1A H1AA 0.9700 . ?
C1A H1AB 0.9700 . ?
C1A C7A 1.537(9) . ?
C7A H7AA 0.9700 . ?
C7A H7AB 0.9700 . ?
C7A C6A 1.457(10) . ?
C6A H6AA 0.9700 . ?
C6A H6AB 0.9700 . ?
C6A C2A 1.509(10) . ?
C2A H2AA 0.9700 . ?
C2A H2AB 0.9700 . ?

loop_
_geom_torsion_atom_site_label_1
_geom_torsion_atom_site_label_2
_geom_torsion_atom_site_label_3
_geom_torsion_atom_site_label_4
_geom_torsion
_geom_torsion_site_symmetry_1
_geom_torsion_site_symmetry_2
_geom_torsion_site_symmetry_3
_geom_torsion_site_symmetry_4
_geom_torsion_publ_flag
Cu01 N008 C4 C3 -1.0(10) . . . . ?
Cu01 N008 C4 C1 161.4(6) . . . . ?
Cu01 N008 C4A C3A -54.8(5) . . . . ?
Cu01 N008 C4A C1A 123.7(8) . . . . ?
Cu01 N00A C3 C4 -10.0(16) . . . . ?
Cu01 N00A C3 C2 -165.1(7) . . . . ?
Cu01 N00A C3A C4A -52.1(4) . . . . ?
Cu01 N00A C3A C2A -173.0(5) . . . . ?
O002 C00D C00E N004 12.4(3) . . . . ?
O003 C00C C00G C00F 177.0(2) . . . . ?
O003 C00C C00G C00K -2.3(4) . . . . ?
N004 C00B C00F C00G -1.4(2) . . . . ?
N004 C00B C00F C00I 178.3(3) . . . . ?
N004 C00C C00G C00F -1.6(2) . . . . ?
N004 C00C C00G C00K 179.1(2) . . . . ?
O007 C00B C00F C00G 178.4(3) . . . . ?
O007 C00B C00F C00I -1.8(4) . . . . ?
N008 C4 C1 C7 -161.0(6) . . . . ?
N008 C4A C3A N00A 70.9(6) . . . . ?
N008 C4A C3A C2A -162.7(6) . . . . ?
N008 C4A C1A C7A 161.1(6) . . . . ?
O009 C00D C00E N004 -169.7(2) . . . . ?
N00A C3 C4 N008 7.3(17) . . . . ?
N00A C3 C4 C1 -156.5(9) . . . . ?
N00A C3 C2 C6 -176.3(9) . . . . ?
N00A C3A C2A C6A 85.1(8) . . . . ?
C00B N004 C00C O003 -178.0(2) . . . . ?
C00B N004 C00C C00G 0.7(2) . . . . ?
C00B N004 C00E C00D -109.4(2) . . . . ?
C00B C00F C00G C00C 1.8(3) . . . . ?
C00B C00F C00G C00K -178.8(2) . . . . ?
C00B C00F C00I C00H 178.9(2) . . . . ?
C00C N004 C00B O007 -179.5(2) . . . . ?
C00C N004 C00B C00F 0.4(2) . . . . ?
C00C N004 C00E C00D 63.4(3) . . . . ?
C00C C00G C00K C00J 178.8(2) . . . . ?
C00E N004 C00B O007 -6.0(4) . . . . ?
C00E N004 C00B C00F 173.8(2) . . . . ?
C00E N004 C00C O003 8.3(3) . . . . ?
C00E N004 C00C C00G -173.01(18) . . . . ?
C00F C00G C00K C00J -0.4(4) . . . . ?
C00G C00F C00I C00H -1.4(4) . . . . ?
C00H C00J C00K C00G -0.5(4) . . . . ?
C00I C00F C00G C00C -177.9(2) . . . . ?
C00I C00F C00G C00K 1.4(4) . . . . ?
C00I C00H C00J C00K 0.5(4) . . . . ?
C00J C00H C00I C00F 0.5(4) . . . . ?
C3 C4 C1 C7 -0.4(13) . . . . ?
C3 C2 C6 C7 -52.9(10) . . . . ?
C4 C3 C2 C6 29.0(16) . . . . ?
C4 C1 C7 C6 -24.3(10) . . . . ?
C2 C3 C4 N008 159.7(10) . . . . ?
C2 C3 C4 C1 -4.2(19) . . . . ?
C2 C6 C7 C1 53.0(9) . . . . ?
C4A C3A C2A C6A -28.5(10) . . . . ?
C4A C1A C7A C6A 34.4(11) . . . . ?
C3A C4A C1A C7A -20.8(13) . . . . ?
C1A C4A C3A N00A -107.5(9) . . . . ?
C1A C4A C3A C2A 18.9(13) . . . . ?
C1A C7A C6A C2A -49.4(10) . . . . ?
C7A C6A C2A C3A 47.3(10) . . . . ?

loop_
_smtbx_masks_void_nr
_smtbx_masks_void_average_x
_smtbx_masks_void_average_y
_smtbx_masks_void_average_z
_smtbx_masks_void_volume
_smtbx_masks_void_count_electrons
_smtbx_masks_void_content
1 0.500 0.000 0.500 92.0 37.0 '4 water'
2 0.500 0.500 0.000 92.0 37.0 '4 water'
